data_4080000
loop_
_publ_author_name
'Onishi, Naoya'
'Shiotsuki, Masashi'
'Masuda, Toshio'
'Sano, Natsuhiro'
'Sanda, Fumio'

_publ_section_title
;
 Polymerization of Phenylacetylenes Using Rhodium Catalysts Coordinated by
 Norbornadiene Linked to a Phosphino or Amino Group
;
_journal_issue 3
_journal_name_full Organometallics
_journal_page_first 846
_journal_paper_doi 10.1021/om301147n
_journal_volume 32
_journal_year 2013
_chemical_formula_moiety 'C43 H40 P Rh '
_chemical_formula_sum 'C43 H40 P Rh'
_chemical_formula_weight 690.67
_space_group_IT_number 14
_symmetry_cell_setting monoclinic
_symmetry_Int_Tables_number 14
_symmetry_space_group_name_Hall '-P 2yn'
_symmetry_space_group_name_H-M 'P 1 21/n 1'
_cell_angle_alpha 90.0000
_cell_angle_beta 103.159(2)
_cell_angle_gamma 90.0000
_cell_formula_units_Z 4
_cell_length_a 9.8642(16)
_cell_length_b 33.579(5)
_cell_length_c 10.1044(16)
_cell_measurement_reflns_used 9711
_cell_measurement_temperature 293.1
_cell_measurement_theta_max 27.5
_cell_measurement_theta_min 3.0
_cell_volume 3259.0(9)
_computing_cell_refinement CrystalClear
_computing_data_collection CrystalClear
_computing_data_reduction CrystalStructure
_computing_publication_material 'CrystalStructure 3.8'
_computing_structure_refinement CRYSTALS
_computing_structure_solution SIR92
_diffrn_detector_area_resol_mean 14.63
_diffrn_measured_fraction_theta_full 0.978
_diffrn_measured_fraction_theta_max 0.978
_diffrn_measurement_device_type 'Rigaku Saturn'
_diffrn_measurement_method \w
_diffrn_radiation_type 'Mo K\a'
_diffrn_radiation_wavelength 0.71070
_diffrn_reflns_av_R_equivalents 0.039
_diffrn_reflns_limit_h_max 12
_diffrn_reflns_limit_h_min -10
_diffrn_reflns_limit_k_max 43
_diffrn_reflns_limit_k_min -43
_diffrn_reflns_limit_l_max 13
_diffrn_reflns_limit_l_min -12
_diffrn_reflns_number 24290
_diffrn_reflns_theta_full 27.49
_diffrn_reflns_theta_max 27.49
_exptl_absorpt_coefficient_mu 0.603
_exptl_absorpt_correction_T_max 0.886
_exptl_absorpt_correction_T_min 0.756
_exptl_absorpt_correction_type multi-scan
_exptl_absorpt_process_details 'Jacobson, R. (1998) Private communication'
_exptl_crystal_colour colorless
_exptl_crystal_density_diffrn 1.408
_exptl_crystal_density_method 'not measured'
_exptl_crystal_description prism
_exptl_crystal_F_000 1432.00
_exptl_crystal_size_max 0.20
_exptl_crystal_size_mid 0.20
_exptl_crystal_size_min 0.20
_refine_diff_density_max 2.22
_refine_diff_density_min -3.25
_refine_ls_extinction_method none
_refine_ls_goodness_of_fit_ref 1.047
_refine_ls_hydrogen_treatment refall
_refine_ls_number_parameters 446
_refine_ls_number_reflns 21104
_refine_ls_R_factor_gt 0.0452
_refine_ls_shift/su_max 0.0000
_refine_ls_structure_factor_coef F
_refine_ls_weighting_details
;
    Chebychev polynomial with 3 parameters (Carruthers & Watkin, 1979)
    10.2644    -3.0148    6.5774
;
_refine_ls_weighting_scheme calc
_refine_ls_wR_factor_ref 0.0536
_reflns_number_gt 21014
_reflns_number_total 7317
_reflns_threshold_expression F^2^>2.0\s(F^2^)
_cod_data_source_file om301147n_si_002.cif
_cod_data_source_block '__Shiotsuki20100902Onishi'
_cod_original_formula_sum 'C43 H40 P Rh '
_cod_database_code 4080000

loop_
_symmetry_equiv_pos_site_id
_symmetry_equiv_pos_as_xyz
1 +X,+Y,+Z
2 1/2-X,1/2+Y,1/2-Z
3 -X,-Y,-Z
4 1/2+X,1/2-Y,1/2+Z

loop_
_atom_site_label
_atom_site_type_symbol
_atom_site_fract_x
_atom_site_fract_y
_atom_site_fract_z
_atom_site_U_iso_or_equiv
_atom_site_adp_type
_atom_site_occupancy
_atom_site_symmetry_multiplicity
_atom_site_calc_flag
_atom_site_refinement_flags
Rh(1) Rh 0.056210(10) 0.1418 0.335410(10) 0.02136(3) Uani 1.00 1 d .
P(1) P 0.14886(4) 0.079120(10) 0.36681(4) 0.02200(9) Uani 1.00 1 d .
C(1) C -0.18247(19) 0.18220(6) 0.36842(19) 0.0329(4) Uani 1.00 1 d .
C(2) C -0.15033(18) 0.13704(5) 0.38889(19) 0.0301(4) Uani 1.00 1 d .
C(3) C -0.04843(19) 0.13394(6) 0.50662(19) 0.0323(4) Uani 1.00 1 d .
C(4) C -0.01837(19) 0.17602(6) 0.56148(18) 0.0349(5) Uani 1.00 1 d .
C(5) C 0.05378(18) 0.19452(5) 0.45758(17) 0.0291(4) Uani 1.00 1 d .
C(6) C -0.04723(18) 0.19875(5) 0.33696(18) 0.0283(4) Uani 1.00 1 d .
C(7) C -0.1635(2) 0.19537(6) 0.5177(2) 0.0393(5) Uani 1.00 1 d .
C(8) C -0.25365(19) 0.10667(6) 0.3180(2) 0.0362(5) Uani 1.00 1 d .
C(9) C -0.23058(19) 0.06309(6) 0.3604(2) 0.0393(5) Uani 1.00 1 d .
C(10) C -0.11867(19) 0.04069(6) 0.30793(19) 0.0347(4) Uani 1.00 1 d .
C(11) C 0.02814(18) 0.04061(5) 0.40099(18) 0.0292(4) Uani 1.00 1 d .
C(12) C 0.28811(17) 0.07343(5) 0.52097(17) 0.0242(3) Uani 1.00 1 d .
C(13) C 0.36729(19) 0.03856(5) 0.54621(18) 0.0298(4) Uani 1.00 1 d .
C(14) C 0.46730(19) 0.03385(5) 0.66568(18) 0.0327(4) Uani 1.00 1 d .
C(15) C 0.49023(18) 0.06385(5) 0.76168(18) 0.0302(4) Uani 1.00 1 d .
C(16) C 0.41266(19) 0.09850(5) 0.73930(18) 0.0305(4) Uani 1.00 1 d .
C(17) C 0.31160(18) 0.10320(5) 0.61922(17) 0.0264(4) Uani 1.00 1 d .
C(18) C 0.22594(17) 0.05581(5) 0.23790(16) 0.0230(3) Uani 1.00 1 d .
C(19) C 0.16360(19) 0.02407(5) 0.15685(18) 0.0292(4) Uani 1.00 1 d .
C(20) C 0.2208(2) 0.00914(5) 0.05433(19) 0.0342(4) Uani 1.00 1 d .
C(21) C 0.3412(2) 0.02549(6) 0.03009(18) 0.0334(4) Uani 1.00 1 d .
C(22) C 0.40593(19) 0.05680(5) 0.11086(18) 0.0299(4) Uani 1.00 1 d .
C(23) C 0.34866(18) 0.07176(5) 0.21358(17) 0.0259(4) Uani 1.00 1 d .
C(24) C 0.20116(17) 0.16264(5) 0.23390(16) 0.0221(3) Uani 1.00 1 d .
C(25) C 0.19798(16) 0.15554(5) 0.10081(16) 0.0224(3) Uani 1.00 1 d .
C(26) C 0.29980(16) 0.19271(5) 0.31096(15) 0.0212(3) Uani 1.00 1 d .
C(27) C 0.39867(17) 0.18316(5) 0.42930(16) 0.0257(4) Uani 1.00 1 d .
C(28) C 0.47843(18) 0.21243(6) 0.50690(17) 0.0309(4) Uani 1.00 1 d .
C(29) C 0.46095(19) 0.25219(6) 0.46993(18) 0.0318(4) Uani 1.00 1 d .
C(30) C 0.36538(19) 0.26228(5) 0.35226(19) 0.0313(4) Uani 1.00 1 d .
C(31) C 0.28566(18) 0.23286(5) 0.27412(17) 0.0259(4) Uani 1.00 1 d .
C(32) C 0.30432(17) 0.17152(5) 0.02926(16) 0.0221(3) Uani 1.00 1 d .
C(33) C 0.44729(18) 0.16867(5) 0.08374(17) 0.0266(4) Uani 1.00 1 d .
C(34) C 0.54233(19) 0.18293(5) 0.01489(18) 0.0302(4) Uani 1.00 1 d .
C(35) C 0.4987(2) 0.20025(5) -0.11111(19) 0.0308(4) Uani 1.00 1 d .
C(36) C 0.35705(19) 0.20338(5) -0.16799(17) 0.0299(4) Uani 1.00 1 d .
C(37) C 0.26141(18) 0.18929(5) -0.09817(17) 0.0264(4) Uani 1.00 1 d .
C(38) C 0.08562(17) 0.13092(5) 0.01625(16) 0.0225(3) Uani 1.00 1 d .
C(39) C 0.11314(18) 0.10568(5) -0.08513(17) 0.0259(4) Uani 1.00 1 d .
C(40) C 0.0097(2) 0.08307(5) -0.16526(17) 0.0306(4) Uani 1.00 1 d .
C(41) C -0.1265(2) 0.08559(6) -0.15016(19) 0.0370(5) Uani 1.00 1 d .
C(42) C -0.1563(2) 0.11033(6) -0.0507(2) 0.0373(5) Uani 1.00 1 d .
C(43) C -0.05157(18) 0.13274(5) 0.03144(18) 0.0288(4) Uani 1.00 1 d .
H(1) H -0.2675 0.1891 0.3073 0.039 Uiso 1.00 1 c R
H(2) H -0.0373 0.1110 0.5629 0.040 Uiso 1.00 1 c R
H(3) H 0.0278 0.1786 0.6544 0.043 Uiso 1.00 1 c R
H(4) H 0.1318 0.2118 0.4825 0.035 Uiso 1.00 1 c R
H(5) H -0.0453 0.2192 0.2723 0.034 Uiso 1.00 1 c R
H(6) H -0.1622 0.2235 0.5288 0.048 Uiso 1.00 1 c R
H(7) H -0.2303 0.1841 0.5612 0.048 Uiso 1.00 1 c R
H(8) H -0.3427 0.1144 0.3302 0.043 Uiso 1.00 1 c R
H(9) H -0.2534 0.1076 0.2241 0.043 Uiso 1.00 1 c R
H(10) H -0.2036 0.0627 0.4568 0.046 Uiso 1.00 1 c R
H(11) H -0.3162 0.0493 0.3312 0.046 Uiso 1.00 1 c R
H(12) H -0.1478 0.0138 0.2913 0.040 Uiso 1.00 1 c R
H(13) H -0.1122 0.0529 0.2248 0.041 Uiso 1.00 1 c R
H(14) H 0.0693 0.0154 0.3938 0.036 Uiso 1.00 1 c R
H(15) H 0.0174 0.0443 0.4913 0.036 Uiso 1.00 1 c R
H(16) H 0.3520 0.0179 0.4801 0.036 Uiso 1.00 1 c R
H(17) H 0.5204 0.0100 0.6817 0.039 Uiso 1.00 1 c R
H(18) H 0.5592 0.0606 0.8436 0.036 Uiso 1.00 1 c R
H(19) H 0.4285 0.1191 0.8056 0.036 Uiso 1.00 1 c R
H(20) H 0.2577 0.1269 0.6041 0.032 Uiso 1.00 1 c R
H(21) H 0.0805 0.0127 0.1727 0.034 Uiso 1.00 1 c R
H(22) H 0.1771 -0.0124 0.0001 0.040 Uiso 1.00 1 c R
H(23) H 0.3796 0.0154 -0.0413 0.041 Uiso 1.00 1 c R
H(24) H 0.4895 0.0679 0.0953 0.036 Uiso 1.00 1 c R
H(25) H 0.3928 0.0931 0.2685 0.030 Uiso 1.00 1 c R
H(26) H 0.4110 0.1561 0.4568 0.031 Uiso 1.00 1 c R
H(27) H 0.5459 0.2052 0.5864 0.037 Uiso 1.00 1 c R
H(28) H 0.5140 0.2723 0.5245 0.038 Uiso 1.00 1 c R
H(29) H 0.3536 0.2893 0.3246 0.038 Uiso 1.00 1 c R
H(30) H 0.2202 0.2402 0.1934 0.031 Uiso 1.00 1 c R
H(31) H 0.4789 0.1566 0.1704 0.032 Uiso 1.00 1 c R
H(32) H 0.6391 0.1809 0.0547 0.036 Uiso 1.00 1 c R
H(33) H 0.5645 0.2098 -0.1591 0.038 Uiso 1.00 1 c R
H(34) H 0.3257 0.2153 -0.2549 0.036 Uiso 1.00 1 c R
H(35) H 0.1646 0.1916 -0.1375 0.031 Uiso 1.00 1 c R
H(36) H 0.2051 0.1045 -0.0992 0.031 Uiso 1.00 1 c R
H(37) H 0.0317 0.0655 -0.2312 0.036 Uiso 1.00 1 c R
H(38) H -0.1982 0.0705 -0.2073 0.043 Uiso 1.00 1 c R
H(39) H -0.2488 0.1119 -0.0386 0.045 Uiso 1.00 1 c R
H(40) H -0.0731 0.1497 0.0992 0.035 Uiso 1.00 1 c R

loop_
_atom_site_aniso_label
_atom_site_aniso_U_11
_atom_site_aniso_U_22
_atom_site_aniso_U_33
_atom_site_aniso_U_12
_atom_site_aniso_U_13
_atom_site_aniso_U_23
Rh(1) 0.02109(7) 0.02028(7) 0.02360(7) 0.00080(5) 0.00693(5) 0.00050(5)
P(1) 0.0238(2) 0.01964(19) 0.0228(2) 0.00042(15) 0.00569(17) 0.00145(15)
C(1) 0.0258(9) 0.0391(9) 0.0335(9) 0.0072(7) 0.0056(7) -0.0060(7)
C(2) 0.0221(8) 0.0383(9) 0.0339(9) 0.0003(7) 0.0148(7) 0.0009(7)
C(3) 0.0308(9) 0.0418(10) 0.0276(9) 0.0017(7) 0.0134(7) 0.0060(7)
C(4) 0.0321(10) 0.0479(11) 0.0262(9) 0.0043(8) 0.0099(7) -0.0057(8)
C(5) 0.0284(9) 0.0291(8) 0.0300(9) 0.0005(6) 0.0072(7) -0.0105(7)
C(6) 0.0312(9) 0.0218(7) 0.0313(8) 0.0078(6) 0.0061(7) -0.0040(6)
C(7) 0.0345(10) 0.0475(11) 0.0381(10) 0.0062(8) 0.0127(8) -0.0093(8)
C(8) 0.0245(9) 0.0441(10) 0.0392(10) -0.0018(7) 0.0053(7) 0.0017(8)
C(9) 0.0246(9) 0.0401(10) 0.0515(12) -0.0085(7) 0.0055(8) 0.0073(9)
C(10) 0.0346(10) 0.0325(9) 0.0348(9) -0.0089(7) 0.0029(8) 0.0009(7)
C(11) 0.0304(9) 0.0253(8) 0.0329(9) -0.0017(6) 0.0097(7) 0.0052(6)
C(12) 0.0251(8) 0.0248(7) 0.0241(7) -0.0004(6) 0.0084(6) 0.0029(6)
C(13) 0.0365(9) 0.0257(8) 0.0268(8) 0.0041(7) 0.0069(7) -0.0001(6)
C(14) 0.0343(10) 0.0308(8) 0.0319(9) 0.0102(7) 0.0052(7) 0.0052(7)
C(15) 0.0267(9) 0.0368(9) 0.0254(8) -0.0001(7) 0.0025(7) 0.0031(7)
C(16) 0.0328(9) 0.0310(8) 0.0273(8) -0.0018(7) 0.0061(7) -0.0025(7)
C(17) 0.0281(8) 0.0243(7) 0.0271(8) 0.0015(6) 0.0073(7) 0.0014(6)
C(18) 0.0253(8) 0.0204(7) 0.0224(7) 0.0028(6) 0.0033(6) 0.0018(5)
C(19) 0.0320(9) 0.0233(8) 0.0315(9) 0.0004(6) 0.0060(7) -0.0015(6)
C(20) 0.0421(10) 0.0274(8) 0.0310(9) 0.0036(7) 0.0040(8) -0.0047(7)
C(21) 0.0392(10) 0.0354(9) 0.0265(8) 0.0108(7) 0.0092(7) 0.0009(7)
C(22) 0.0274(9) 0.0335(9) 0.0292(8) 0.0049(7) 0.0073(7) 0.0044(7)
C(23) 0.0278(8) 0.0236(7) 0.0256(8) 0.0017(6) 0.0046(6) 0.0004(6)
C(24) 0.0237(8) 0.0210(7) 0.0205(7) 0.0022(6) 0.0029(6) 0.0017(5)
C(25) 0.0221(8) 0.0211(7) 0.0232(7) 0.0002(6) 0.0032(6) 0.0029(6)
C(26) 0.0203(7) 0.0250(7) 0.0189(7) -0.0017(6) 0.0057(6) -0.0006(5)
C(27) 0.0245(8) 0.0302(8) 0.0225(7) -0.0003(6) 0.0056(6) 0.0011(6)
C(28) 0.0233(8) 0.0469(10) 0.0214(8) -0.0041(7) 0.0027(6) 0.0001(7)
C(29) 0.0286(9) 0.0389(9) 0.0278(8) -0.0112(7) 0.0061(7) -0.0081(7)
C(30) 0.0321(9) 0.0272(8) 0.0352(9) -0.0077(7) 0.0089(7) -0.0008(7)
C(31) 0.0272(8) 0.0268(8) 0.0223(7) -0.0018(6) 0.0029(6) 0.0008(6)
C(32) 0.0257(8) 0.0206(7) 0.0207(7) -0.0001(6) 0.0063(6) -0.0025(5)
C(33) 0.0261(8) 0.0298(8) 0.0238(8) 0.0007(6) 0.0055(6) 0.0004(6)
C(34) 0.0248(8) 0.0358(9) 0.0302(8) -0.0026(7) 0.0067(7) -0.0048(7)
C(35) 0.0346(9) 0.0292(8) 0.0322(9) -0.0082(7) 0.0151(7) -0.0010(7)
C(36) 0.0401(10) 0.0271(8) 0.0231(8) -0.0037(7) 0.0086(7) 0.0025(6)
C(37) 0.0286(8) 0.0254(7) 0.0236(8) -0.0010(6) 0.0030(6) 0.0005(6)
C(38) 0.0268(8) 0.0212(7) 0.0185(7) -0.0003(6) 0.0027(6) 0.0034(5)
C(39) 0.0261(8) 0.0254(7) 0.0253(8) 0.0017(6) 0.0037(6) 0.0005(6)
C(40) 0.0381(10) 0.0262(8) 0.0256(8) -0.0017(7) 0.0035(7) -0.0024(6)
C(41) 0.0345(10) 0.0403(10) 0.0322(9) -0.0109(8) -0.0006(8) -0.0070(7)
C(42) 0.0242(9) 0.0493(11) 0.0378(10) -0.0083(8) 0.0059(7) -0.0102(8)
C(43) 0.0271(9) 0.0348(9) 0.0251(8) -0.0038(7) 0.0068(7) -0.0048(6)

loop_
_atom_type_symbol
_atom_type_description
_atom_type_scat_dispersion_real
_atom_type_scat_dispersion_imag
_atom_type_scat_source
C C 0.003 0.002
;
International Tables for Crystallography
(1992, Vol. C, Tables 4.2.6.8 and 6.1.1.4)
;
H H 0.000 0.000
;
International Tables for Crystallography
(1992, Vol. C, Table 6.1.1.4)
;
P P 0.102 0.094
;
International Tables for Crystallography
(1992, Vol. C, Tables 4.2.6.8 and 6.1.1.4)
;
Rh Rh -1.118 0.919
;
International Tables for Crystallography
(1992, Vol. C, Tables 4.2.6.8 and 6.1.1.4)
;

loop_
_geom_angle_atom_site_label_1
_geom_angle_atom_site_label_2
_geom_angle_atom_site_label_3
_geom_angle
_geom_angle_publ_flag
P(1) Rh(1) C(2) 105.00(4) yes
P(1) Rh(1) C(3) 91.41(5) yes
P(1) Rh(1) C(5) 136.92(4) yes
P(1) Rh(1) C(6) 169.66(5) yes
P(1) Rh(1) C(24) 94.64(4) yes
C(2) Rh(1) C(3) 35.99(6) yes
C(2) Rh(1) C(5) 77.91(6) yes
C(2) Rh(1) C(6) 66.67(6) yes
C(2) Rh(1) C(24) 156.94(6) yes
C(3) Rh(1) C(5) 65.49(7) yes
C(3) Rh(1) C(6) 78.25(7) yes
C(3) Rh(1) C(24) 157.61(6) yes
C(5) Rh(1) C(6) 37.57(5) yes
C(5) Rh(1) C(24) 96.03(6) yes
C(6) Rh(1) C(24) 94.86(6) yes
Rh(1) P(1) C(11) 114.63(5) yes
Rh(1) P(1) C(12) 114.28(5) yes
Rh(1) P(1) C(18) 120.88(5) yes
C(11) P(1) C(12) 99.11(7) yes
C(11) P(1) C(18) 102.97(8) yes
C(12) P(1) C(18) 101.99(7) yes
C(2) C(1) C(6) 102.66(14) yes
C(2) C(1) C(7) 100.03(14) yes
C(6) C(1) C(7) 100.37(14) yes
Rh(1) C(2) C(1) 93.90(11) yes
Rh(1) C(2) C(3) 71.75(11) yes
Rh(1) C(2) C(8) 119.40(13) yes
C(1) C(2) C(3) 106.01(14) yes
C(1) C(2) C(8) 120.21(14) yes
C(3) C(2) C(8) 130.05(16) yes
Rh(1) C(3) C(2) 72.26(11) yes
Rh(1) C(3) C(4) 94.98(12) yes
C(2) C(3) C(4) 106.75(15) yes
C(3) C(4) C(5) 102.11(15) yes
C(3) C(4) C(7) 101.27(14) yes
C(5) C(4) C(7) 100.29(14) yes
Rh(1) C(5) C(4) 97.29(11) yes
Rh(1) C(5) C(6) 71.52(9) yes
C(4) C(5) C(6) 106.86(14) yes
Rh(1) C(6) C(1) 96.55(11) yes
Rh(1) C(6) C(5) 70.91(9) yes
C(1) C(6) C(5) 105.21(15) yes
C(1) C(7) C(4) 93.32(15) yes
C(2) C(8) C(9) 118.35(14) yes
C(8) C(9) C(10) 116.61(18) yes
C(9) C(10) C(11) 116.33(15) yes
P(1) C(11) C(10) 116.31(12) yes
P(1) C(12) C(13) 121.36(12) yes
P(1) C(12) C(17) 120.09(12) yes
C(13) C(12) C(17) 118.45(14) yes
C(12) C(13) C(14) 120.84(15) yes
C(13) C(14) C(15) 119.99(15) yes
C(14) C(15) C(16) 120.19(15) yes
C(15) C(16) C(17) 119.84(15) yes
C(12) C(17) C(16) 120.68(15) yes
P(1) C(18) C(19) 123.03(14) yes
P(1) C(18) C(23) 118.65(12) yes
C(19) C(18) C(23) 118.21(16) yes
C(18) C(19) C(20) 121.02(17) yes
C(19) C(20) C(21) 120.24(16) yes
C(20) C(21) C(22) 119.63(18) yes
C(21) C(22) C(23) 120.15(17) yes
C(18) C(23) C(22) 120.74(15) yes
Rh(1) C(24) C(25) 124.75(11) yes
Rh(1) C(24) C(26) 114.43(11) yes
C(25) C(24) C(26) 120.02(15) yes
C(24) C(25) C(32) 123.52(14) yes
C(24) C(25) C(38) 120.83(15) yes
C(32) C(25) C(38) 115.65(13) yes
C(24) C(26) C(27) 122.43(14) yes
C(24) C(26) C(31) 120.01(12) yes
C(27) C(26) C(31) 117.21(14) yes
C(26) C(27) C(28) 121.15(15) yes
C(27) C(28) C(29) 120.73(14) yes
C(28) C(29) C(30) 119.14(16) yes
C(29) C(30) C(31) 120.09(16) yes
C(26) C(31) C(30) 121.66(14) yes
C(25) C(32) C(33) 122.64(14) yes
C(25) C(32) C(37) 119.92(14) yes
C(33) C(32) C(37) 117.42(16) yes
C(32) C(33) C(34) 121.39(15) yes
C(33) C(34) C(35) 120.65(16) yes
C(34) C(35) C(36) 119.20(18) yes
C(35) C(36) C(37) 120.12(15) yes
C(32) C(37) C(36) 121.21(15) yes
C(25) C(38) C(39) 120.84(15) yes
C(25) C(38) C(43) 121.76(15) yes
C(39) C(38) C(43) 117.37(14) yes
C(38) C(39) C(40) 121.44(17) yes
C(39) C(40) C(41) 120.51(17) yes
C(40) C(41) C(42) 119.09(16) yes
C(41) C(42) C(43) 120.41(18) yes
C(38) C(43) C(42) 121.15(17) yes
C(2) C(1) H(1) 116.6 no
C(6) C(1) H(1) 117.1 no
C(7) C(1) H(1) 117.3 no
Rh(1) C(3) H(2) 123.5 no
C(2) C(3) H(2) 122.8 no
C(4) C(3) H(2) 123.3 no
C(3) C(4) H(3) 117.0 no
C(5) C(4) H(3) 116.7 no
C(7) C(4) H(3) 116.8 no
Rh(1) C(5) H(4) 122.5 no
C(4) C(5) H(4) 122.8 no
C(6) C(5) H(4) 122.9 no
Rh(1) C(6) H(5) 123.2 no
C(1) C(6) H(5) 123.7 no
C(5) C(6) H(5) 123.5 no
C(1) C(7) H(6) 113.3 no
C(1) C(7) H(7) 113.3 no
C(4) C(7) H(6) 113.4 no
C(4) C(7) H(7) 113.3 no
H(6) C(7) H(7) 109.5 no
C(2) C(8) H(8) 107.5 no
C(2) C(8) H(9) 107.3 no
C(9) C(8) H(8) 107.9 no
C(9) C(8) H(9) 106.2 no
H(8) C(8) H(9) 109.5 no
C(8) C(9) H(10) 106.9 no
C(8) C(9) H(11) 108.4 no
C(10) C(9) H(10) 107.0 no
C(10) C(9) H(11) 108.3 no
H(10) C(9) H(11) 109.5 no
C(9) C(10) H(12) 108.4 no
C(9) C(10) H(13) 107.1 no
C(11) C(10) H(12) 108.1 no
C(11) C(10) H(13) 107.3 no
H(12) C(10) H(13) 109.5 no
P(1) C(11) H(14) 107.8 no
P(1) C(11) H(15) 107.8 no
C(10) C(11) H(14) 108.3 no
C(10) C(11) H(15) 107.0 no
H(14) C(11) H(15) 109.5 no
C(12) C(13) H(16) 119.3 no
C(14) C(13) H(16) 119.8 no
C(13) C(14) H(17) 120.1 no
C(15) C(14) H(17) 120.0 no
C(14) C(15) H(18) 119.9 no
C(16) C(15) H(18) 119.9 no
C(15) C(16) H(19) 120.0 no
C(17) C(16) H(19) 120.1 no
C(12) C(17) H(20) 119.4 no
C(16) C(17) H(20) 119.9 no
C(18) C(19) H(21) 119.2 no
C(20) C(19) H(21) 119.8 no
C(19) C(20) H(22) 120.0 no
C(21) C(20) H(22) 119.8 no
C(20) C(21) H(23) 120.0 no
C(22) C(21) H(23) 120.3 no
C(21) C(22) H(24) 119.8 no
C(23) C(22) H(24) 120.0 no
C(18) C(23) H(25) 119.2 no
C(22) C(23) H(25) 120.1 no
C(26) C(27) H(26) 119.2 no
C(28) C(27) H(26) 119.7 no
C(27) C(28) H(27) 119.8 no
C(29) C(28) H(27) 119.5 no
C(28) C(29) H(28) 120.7 no
C(30) C(29) H(28) 120.2 no
C(29) C(30) H(29) 120.1 no
C(31) C(30) H(29) 119.8 no
C(26) C(31) H(30) 119.0 no
C(30) C(31) H(30) 119.4 no
C(32) C(33) H(31) 118.9 no
C(34) C(33) H(31) 119.7 no
C(33) C(34) H(32) 119.7 no
C(35) C(34) H(32) 119.6 no
C(34) C(35) H(33) 120.6 no
C(36) C(35) H(33) 120.2 no
C(35) C(36) H(34) 120.0 no
C(37) C(36) H(34) 119.9 no
C(32) C(37) H(35) 119.1 no
C(36) C(37) H(35) 119.7 no
C(38) C(39) H(36) 119.0 no
C(40) C(39) H(36) 119.6 no
C(39) C(40) H(37) 119.8 no
C(41) C(40) H(37) 119.7 no
C(40) C(41) H(38) 120.4 no
C(42) C(41) H(38) 120.5 no
C(41) C(42) H(39) 119.8 no
C(43) C(42) H(39) 119.8 no
C(38) C(43) H(40) 119.1 no
C(42) C(43) H(40) 119.8 no

loop_
_geom_bond_atom_site_label_1
_geom_bond_atom_site_label_2
_geom_bond_distance
_geom_bond_publ_flag
Rh(1) P(1) 2.2874(3) yes
Rh(1) C(2) 2.2292(19) yes
Rh(1) C(3) 2.223(2) yes
Rh(1) C(5) 2.1617(17) yes
Rh(1) C(6) 2.1695(17) yes
Rh(1) C(24) 2.0626(18) yes
P(1) C(11) 1.8430(18) yes
P(1) C(12) 1.8372(15) yes
P(1) C(18) 1.8271(18) yes
C(1) C(2) 1.553(2) yes
C(1) C(6) 1.544(2) yes
C(1) C(7) 1.542(2) yes
C(2) C(3) 1.375(2) yes
C(2) C(8) 1.503(2) yes
C(3) C(4) 1.522(2) yes
C(4) C(5) 1.528(2) yes
C(4) C(7) 1.542(2) yes
C(5) C(6) 1.395(2) yes
C(8) C(9) 1.527(2) yes
C(9) C(10) 1.527(2) yes
C(10) C(11) 1.537(2) yes
C(12) C(13) 1.398(2) yes
C(12) C(17) 1.391(2) yes
C(13) C(14) 1.383(2) yes
C(14) C(15) 1.381(2) yes
C(15) C(16) 1.383(2) yes
C(16) C(17) 1.393(2) yes
C(18) C(19) 1.398(2) yes
C(18) C(23) 1.396(2) yes
C(19) C(20) 1.382(2) yes
C(20) C(21) 1.380(2) yes
C(21) C(22) 1.394(2) yes
C(22) C(23) 1.384(2) yes
C(24) C(25) 1.359(2) yes
C(24) C(26) 1.493(2) yes
C(25) C(32) 1.502(2) yes
C(25) C(38) 1.487(2) yes
C(26) C(27) 1.397(2) yes
C(26) C(31) 1.397(2) yes
C(27) C(28) 1.385(2) yes
C(28) C(29) 1.387(2) yes
C(29) C(30) 1.381(2) yes
C(30) C(31) 1.391(2) yes
C(32) C(33) 1.396(2) yes
C(32) C(37) 1.395(2) yes
C(33) C(34) 1.374(2) yes
C(34) C(35) 1.377(2) yes
C(35) C(36) 1.389(2) yes
C(36) C(37) 1.384(2) yes
C(38) C(39) 1.403(2) yes
C(38) C(43) 1.398(2) yes
C(39) C(40) 1.377(2) yes
C(40) C(41) 1.389(2) yes
C(41) C(42) 1.386(2) yes
C(42) C(43) 1.390(2) yes
C(1) H(1) 0.950 no
C(3) H(2) 0.950 no
C(4) H(3) 0.950 no
C(5) H(4) 0.950 no
C(6) H(5) 0.950 no
C(7) H(6) 0.950 no
C(7) H(7) 0.950 no
C(8) H(8) 0.950 no
C(8) H(9) 0.950 no
C(9) H(10) 0.950 no
C(9) H(11) 0.950 no
C(10) H(12) 0.950 no
C(10) H(13) 0.950 no
C(11) H(14) 0.950 no
C(11) H(15) 0.950 no
C(13) H(16) 0.950 no
C(14) H(17) 0.950 no
C(15) H(18) 0.950 no
C(16) H(19) 0.950 no
C(17) H(20) 0.950 no
C(19) H(21) 0.950 no
C(20) H(22) 0.950 no
C(21) H(23) 0.950 no
C(22) H(24) 0.950 no
C(23) H(25) 0.950 no
C(27) H(26) 0.950 no
C(28) H(27) 0.950 no
C(29) H(28) 0.950 no
C(30) H(29) 0.950 no
C(31) H(30) 0.950 no
C(33) H(31) 0.950 no
C(34) H(32) 0.950 no
C(35) H(33) 0.950 no
C(36) H(34) 0.950 no
C(37) H(35) 0.950 no
C(39) H(36) 0.950 no
C(40) H(37) 0.950 no
C(41) H(38) 0.950 no
C(42) H(39) 0.950 no
C(43) H(40) 0.950 no

loop_
_geom_contact_atom_site_label_1
_geom_contact_atom_site_label_2
_geom_contact_distance
_geom_contact_site_symmetry_2
Rh(1) C(1) 2.8024(19) .
Rh(1) C(4) 2.8010(19) .
Rh(1) C(8) 3.2433(19) .
Rh(1) C(11) 3.4846(16) .
Rh(1) C(12) 3.4734(15) .
Rh(1) C(18) 3.5861(17) .
Rh(1) C(25) 3.0492(17) .
Rh(1) C(26) 3.0047(16) .
Rh(1) C(27) 3.5752(16) .
Rh(1) C(38) 3.3232(16) .
Rh(1) C(43) 3.0281(17) .
P(1) C(2) 3.5836(18) .
P(1) C(3) 3.229(2) .
P(1) C(10) 2.8755(19) .
P(1) C(13) 2.8293(16) .
P(1) C(17) 2.8056(16) .
P(1) C(19) 2.8424(18) .
P(1) C(23) 2.7806(19) .
P(1) C(24) 3.2016(17) .
C(1) Rh(1) 2.8024(19) .
C(1) C(3) 2.342(2) .
C(1) C(4) 2.243(2) .
C(1) C(5) 2.336(2) .
C(1) C(8) 2.650(2) .
C(2) P(1) 3.5836(18) .
C(2) C(4) 2.327(2) .
C(2) C(5) 2.761(2) .
C(2) C(6) 2.418(2) .
C(2) C(7) 2.371(2) .
C(2) C(9) 2.602(2) .
C(2) C(10) 3.369(2) .
C(3) P(1) 3.229(2) .
C(3) C(1) 2.342(2) .
C(3) C(5) 2.372(2) .
C(3) C(6) 2.772(2) .
C(3) C(7) 2.369(2) .
C(3) C(8) 2.610(2) .
C(3) C(9) 3.140(2) .
C(3) C(11) 3.449(2) .
C(4) Rh(1) 2.8010(19) .
C(4) C(1) 2.243(2) .
C(4) C(2) 2.327(2) .
C(4) C(6) 2.349(2) .
C(5) C(1) 2.336(2) .
C(5) C(2) 2.761(2) .
C(5) C(3) 2.372(2) .
C(5) C(7) 2.357(2) .
C(5) C(24) 3.141(2) .
C(5) C(26) 3.118(2) .
C(5) C(27) 3.499(2) .
C(5) C(31) 3.501(2) .
C(6) C(2) 2.418(2) .
C(6) C(3) 2.772(2) .
C(6) C(4) 2.349(2) .
C(6) C(7) 2.370(2) .
C(6) C(24) 3.118(2) .
C(6) C(26) 3.498(2) .
C(6) C(35) 3.446(2) 4_455
C(6) C(36) 3.417(2) 4_455
C(7) C(2) 2.371(2) .
C(7) C(3) 2.369(2) .
C(7) C(5) 2.357(2) .
C(7) C(6) 2.370(2) .
C(7) C(8) 3.594(2) .
C(7) C(28) 3.555(2) 1_455
C(8) Rh(1) 3.2433(19) .
C(8) C(1) 2.650(2) .
C(8) C(3) 2.610(2) .
C(8) C(7) 3.594(2) .
C(8) C(10) 2.599(2) .
C(8) C(11) 3.506(2) .
C(9) C(2) 2.602(2) .
C(9) C(3) 3.140(2) .
C(9) C(11) 2.603(2) .
C(10) P(1) 2.8755(19) .
C(10) C(2) 3.369(2) .
C(10) C(8) 2.599(2) .
C(10) C(19) 3.511(2) .
C(11) Rh(1) 3.4846(16) .
C(11) C(3) 3.449(2) .
C(11) C(8) 3.506(2) .
C(11) C(9) 2.603(2) .
C(11) C(11) 3.501(2) 3_556
C(11) C(12) 2.801(2) .
C(11) C(13) 3.334(2) .
C(11) C(18) 2.872(2) .
C(11) C(19) 3.111(2) .
C(12) Rh(1) 3.4734(15) .
C(12) C(11) 2.801(2) .
C(12) C(14) 2.419(2) .
C(12) C(15) 2.790(2) .
C(12) C(16) 2.419(2) .
C(12) C(18) 2.848(2) .
C(12) C(23) 3.294(2) .
C(13) P(1) 2.8293(16) .
C(13) C(11) 3.334(2) .
C(13) C(15) 2.394(2) .
C(13) C(16) 2.768(2) .
C(13) C(17) 2.396(2) .
C(13) C(18) 3.163(2) .
C(13) C(23) 3.506(2) .
C(14) C(12) 2.419(2) .
C(14) C(16) 2.396(2) .
C(14) C(17) 2.770(2) .
C(15) C(12) 2.790(2) .
C(15) C(13) 2.394(2) .
C(15) C(17) 2.402(2) .
C(16) C(12) 2.419(2) .
C(16) C(13) 2.768(2) .
C(16) C(14) 2.396(2) .
C(17) P(1) 2.8056(16) .
C(17) C(13) 2.396(2) .
C(17) C(14) 2.770(2) .
C(17) C(15) 2.402(2) .
C(17) C(27) 3.518(2) .
C(18) Rh(1) 3.5861(17) .
C(18) C(11) 2.872(2) .
C(18) C(12) 2.848(2) .
C(18) C(13) 3.163(2) .
C(18) C(20) 2.420(2) .
C(18) C(21) 2.797(2) .
C(18) C(22) 2.416(2) .
C(18) C(24) 3.595(2) .
C(18) C(38) 3.447(2) .
C(19) P(1) 2.8424(18) .
C(19) C(10) 3.511(2) .
C(19) C(11) 3.111(2) .
C(19) C(21) 2.394(2) .
C(19) C(22) 2.765(2) .
C(19) C(23) 2.398(2) .
C(20) C(18) 2.420(2) .
C(20) C(22) 2.397(2) .
C(20) C(23) 2.771(2) .
C(20) C(39) 3.597(2) .
C(20) C(41) 3.512(2) 3_555
C(21) C(18) 2.797(2) .
C(21) C(19) 2.394(2) .
C(21) C(23) 2.407(2) .
C(21) C(39) 3.532(2) .
C(22) C(18) 2.416(2) .
C(22) C(19) 2.765(2) .
C(22) C(20) 2.397(2) .
C(22) C(39) 3.515(2) .
C(23) P(1) 2.7806(19) .
C(23) C(12) 3.294(2) .
C(23) C(13) 3.506(2) .
C(23) C(19) 2.398(2) .
C(23) C(20) 2.771(2) .
C(23) C(21) 2.407(2) .
C(23) C(24) 3.407(2) .
C(23) C(25) 3.264(2) .
C(23) C(38) 3.507(2) .
C(23) C(39) 3.551(2) .
C(24) P(1) 3.2016(17) .
C(24) C(5) 3.141(2) .
C(24) C(6) 3.118(2) .
C(24) C(18) 3.595(2) .
C(24) C(23) 3.407(2) .
C(24) C(27) 2.533(2) .
C(24) C(31) 2.503(2) .
C(24) C(32) 2.522(2) .
C(24) C(33) 3.149(2) .
C(24) C(38) 2.476(2) .
C(24) C(43) 3.014(2) .
C(25) Rh(1) 3.0492(17) .
C(25) C(23) 3.264(2) .
C(25) C(26) 2.471(2) .
C(25) C(27) 3.578(2) .
C(25) C(31) 3.141(2) .
C(25) C(33) 2.543(2) .
C(25) C(37) 2.508(2) .
C(25) C(39) 2.513(2) .
C(25) C(43) 2.520(2) .
C(26) Rh(1) 3.0047(16) .
C(26) C(5) 3.118(2) .
C(26) C(6) 3.498(2) .
C(26) C(25) 2.471(2) .
C(26) C(28) 2.424(2) .
C(26) C(29) 2.817(2) .
C(26) C(30) 2.435(2) .
C(26) C(32) 2.944(2) .
C(26) C(33) 3.092(2) .
C(27) Rh(1) 3.5752(16) .
C(27) C(5) 3.499(2) .
C(27) C(17) 3.518(2) .
C(27) C(24) 2.533(2) .
C(27) C(25) 3.578(2) .
C(27) C(29) 2.409(2) .
C(27) C(30) 2.767(2) .
C(27) C(31) 2.385(2) .
C(28) C(7) 3.555(2) 1_655
C(28) C(26) 2.424(2) .
C(28) C(30) 2.386(2) .
C(28) C(31) 2.754(2) .
C(29) C(26) 2.817(2) .
C(29) C(27) 2.409(2) .
C(29) C(31) 2.402(2) .
C(30) C(26) 2.435(2) .
C(30) C(27) 2.767(2) .
C(30) C(28) 2.386(2) .
C(31) C(5) 3.501(2) .
C(31) C(24) 2.503(2) .
C(31) C(25) 3.141(2) .
C(31) C(27) 2.385(2) .
C(31) C(28) 2.754(2) .
C(31) C(29) 2.402(2) .
C(31) C(32) 3.257(2) .
C(31) C(33) 3.505(2) .
C(32) C(24) 2.522(2) .
C(32) C(26) 2.944(2) .
C(32) C(31) 3.257(2) .
C(32) C(34) 2.416(2) .
C(32) C(35) 2.803(2) .
C(32) C(36) 2.421(2) .
C(32) C(38) 2.530(2) .
C(32) C(39) 2.964(2) .
C(33) C(24) 3.149(2) .
C(33) C(25) 2.543(2) .
C(33) C(26) 3.092(2) .
C(33) C(31) 3.505(2) .
C(33) C(35) 2.390(2) .
C(33) C(36) 2.755(2) .
C(33) C(37) 2.384(2) .
C(34) C(32) 2.416(2) .
C(34) C(36) 2.385(2) .
C(34) C(37) 2.755(2) .
C(35) C(6) 3.446(2) 4_554
C(35) C(32) 2.803(2) .
C(35) C(33) 2.390(2) .
C(35) C(37) 2.402(2) .
C(36) C(6) 3.417(2) 4_554
C(36) C(32) 2.421(2) .
C(36) C(33) 2.755(2) .
C(36) C(34) 2.385(2) .
C(37) C(25) 2.508(2) .
C(37) C(33) 2.384(2) .
C(37) C(34) 2.755(2) .
C(37) C(35) 2.402(2) .
C(37) C(38) 3.016(2) .
C(37) C(39) 3.182(2) .
C(38) Rh(1) 3.3232(16) .
C(38) C(18) 3.447(2) .
C(38) C(23) 3.507(2) .
C(38) C(24) 2.476(2) .
C(38) C(32) 2.530(2) .
C(38) C(37) 3.016(2) .
C(38) C(40) 2.425(2) .
C(38) C(41) 2.815(2) .
C(38) C(42) 2.428(2) .
C(39) C(20) 3.597(2) .
C(39) C(21) 3.532(2) .
C(39) C(22) 3.515(2) .
C(39) C(23) 3.551(2) .
C(39) C(25) 2.513(2) .
C(39) C(32) 2.964(2) .
C(39) C(37) 3.182(2) .
C(39) C(41) 2.402(2) .
C(39) C(42) 2.762(2) .
C(39) C(43) 2.393(2) .
C(40) C(38) 2.425(2) .
C(40) C(42) 2.392(2) .
C(40) C(43) 2.765(2) .
C(41) C(20) 3.512(2) 3_555
C(41) C(38) 2.815(2) .
C(41) C(39) 2.402(2) .
C(41) C(43) 2.409(2) .
C(42) C(38) 2.428(2) .
C(42) C(39) 2.762(2) .
C(42) C(40) 2.392(2) .
C(43) Rh(1) 3.0281(17) .
C(43) C(24) 3.014(2) .
C(43) C(25) 2.520(2) .
C(43) C(39) 2.393(2) .
C(43) C(40) 2.765(2) .
C(43) C(41) 2.409(2) .
Rh(1) H(1) 3.520 .
Rh(1) H(2) 2.859 .
Rh(1) H(3) 3.522 .
Rh(1) H(4) 2.789 .
Rh(1) H(5) 2.805 .
Rh(1) H(9) 3.216 .
Rh(1) H(13) 3.474 .
Rh(1) H(20) 3.019 .
Rh(1) H(26) 3.468 .
Rh(1) H(40) 2.451 .
P(1) H(2) 3.178 .
P(1) H(12) 3.597 .
P(1) H(13) 2.789 .
P(1) H(14) 2.318 .
P(1) H(15) 2.317 .
P(1) H(16) 2.916 .
P(1) H(20) 2.881 .
P(1) H(21) 2.944 .
P(1) H(25) 2.844 .
C(1) H(2) 3.218 .
C(1) H(3) 3.153 .
C(1) H(4) 3.209 .
C(1) H(5) 2.216 .
C(1) H(6) 2.107 .
C(1) H(7) 2.107 .
C(1) H(8) 2.749 .
C(1) H(9) 2.902 .
C(1) H(31) 3.585 1_455
C(1) H(32) 3.257 1_455
C(1) H(40) 3.331 .
C(2) H(1) 2.154 .
C(2) H(2) 2.052 .
C(2) H(3) 3.176 .
C(2) H(5) 3.259 .
C(2) H(6) 3.242 .
C(2) H(7) 2.603 .
C(2) H(8) 2.005 .
C(2) H(9) 2.003 .
C(2) H(10) 2.673 .
C(2) H(11) 3.357 .
C(2) H(13) 3.340 .
C(2) H(15) 3.567 .
C(2) H(40) 3.216 .
C(3) H(1) 3.190 .
C(3) H(3) 2.129 .
C(3) H(4) 3.201 .
C(3) H(6) 3.234 .
C(3) H(7) 2.610 .
C(3) H(8) 3.111 .
C(3) H(9) 3.224 .
C(3) H(10) 2.823 .
C(3) H(15) 3.090 .
C(3) H(20) 2.965 .
C(3) H(37) 3.459 1_556
C(4) H(1) 3.155 .
C(4) H(2) 2.193 .
C(4) H(4) 2.193 .
C(4) H(5) 3.218 .
C(4) H(6) 2.109 .
C(4) H(7) 2.107 .
C(4) H(20) 3.129 .
C(4) H(29) 3.398 4_455
C(4) H(35) 3.207 1_556
C(5) H(1) 3.192 .
C(5) H(2) 3.201 .
C(5) H(3) 2.131 .
C(5) H(5) 2.076 .
C(5) H(6) 2.588 .
C(5) H(7) 3.226 .
C(5) H(20) 3.168 .
C(5) H(33) 3.433 4_455
C(5) H(34) 3.546 1_556
C(6) H(1) 2.149 .
C(6) H(3) 3.196 .
C(6) H(4) 2.071 .
C(6) H(6) 2.595 .
C(6) H(7) 3.240 .
C(6) H(28) 3.485 4_454
C(6) H(30) 3.569 .
C(6) H(33) 3.261 4_455
C(6) H(34) 3.200 4_455
C(6) H(40) 2.877 .
C(7) H(1) 2.150 .
C(7) H(2) 3.087 .
C(7) H(3) 2.145 .
C(7) H(4) 3.064 .
C(7) H(5) 3.076 .
C(7) H(8) 3.548 .
C(7) H(27) 3.117 1_455
C(7) H(29) 3.110 4_455
C(7) H(30) 3.176 4_455
C(8) H(1) 2.772 .
C(8) H(2) 2.880 .
C(8) H(7) 3.548 .
C(8) H(10) 2.020 .
C(8) H(11) 2.037 .
C(8) H(12) 3.318 .
C(8) H(13) 2.587 .
C(8) H(15) 3.531 .
C(8) H(24) 3.253 1_455
C(8) H(25) 3.438 1_455
C(8) H(31) 3.195 1_455
C(8) H(40) 3.455 .
C(9) H(2) 2.938 .
C(9) H(8) 2.031 .
C(9) H(9) 2.010 .
C(9) H(12) 2.037 .
C(9) H(13) 2.021 .
C(9) H(14) 3.313 .
C(9) H(15) 2.580 .
C(9) H(16) 3.509 3_556
C(9) H(24) 3.385 1_455
C(10) H(2) 3.451 .
C(10) H(8) 3.358 .
C(10) H(9) 2.650 .
C(10) H(10) 2.021 .
C(10) H(11) 2.036 .
C(10) H(14) 2.045 .
C(10) H(14) 3.492 3_556
C(10) H(15) 2.029 .
C(10) H(15) 3.513 3_556
C(10) H(21) 2.798 .
C(10) H(22) 3.178 3_555
C(11) H(2) 3.026 .
C(11) H(10) 2.584 .
C(11) H(11) 3.321 .
C(11) H(12) 2.043 .
C(11) H(12) 3.568 3_556
C(11) H(13) 2.033 .
C(11) H(14) 3.108 3_556
C(11) H(15) 3.121 3_556
C(11) H(16) 3.204 .
C(11) H(21) 2.647 .
C(12) H(2) 3.563 .
C(12) H(14) 2.975 .
C(12) H(15) 2.795 .
C(12) H(16) 2.039 .
C(12) H(17) 3.275 .
C(12) H(19) 3.275 .
C(12) H(20) 2.033 .
C(12) H(25) 3.035 .
C(12) H(26) 3.155 .
C(13) H(11) 3.282 3_556
C(13) H(12) 3.478 3_556
C(13) H(14) 3.091 .
C(13) H(15) 3.374 .
C(13) H(16) 3.416 3_656
C(13) H(17) 2.033 .
C(13) H(17) 3.217 3_656
C(13) H(18) 3.251 .
C(13) H(20) 3.255 .
C(13) H(25) 3.408 .
C(14) H(11) 3.168 3_556
C(14) H(16) 2.031 .
C(14) H(16) 3.093 3_656
C(14) H(18) 2.030 .
C(14) H(19) 3.253 .
C(14) H(23) 3.327 1_556
C(14) H(38) 3.482 1_656
C(15) H(16) 3.250 .
C(15) H(17) 2.030 .
C(15) H(19) 2.032 .
C(15) H(20) 3.258 .
C(15) H(23) 2.965 1_556
C(15) H(24) 3.375 1_556
C(15) H(38) 3.026 1_656
C(15) H(39) 3.308 1_656
C(16) H(17) 3.253 .
C(16) H(18) 2.030 .
C(16) H(20) 2.040 .
C(16) H(26) 3.445 .
C(16) H(36) 2.902 1_556
C(17) H(2) 3.368 .
C(17) H(15) 3.506 .
C(17) H(16) 3.254 .
C(17) H(18) 3.260 .
C(17) H(19) 2.042 .
C(17) H(26) 2.746 .
C(17) H(36) 3.250 1_556
C(18) H(13) 3.309 .
C(18) H(14) 2.797 .
C(18) H(16) 2.787 .
C(18) H(17) 3.299 3_656
C(18) H(21) 2.038 .
C(18) H(22) 3.275 .
C(18) H(24) 3.272 .
C(18) H(25) 2.036 .
C(19) H(13) 3.108 .
C(19) H(14) 2.775 .
C(19) H(16) 3.377 .
C(19) H(17) 3.372 3_656
C(19) H(22) 2.031 .
C(19) H(22) 3.396 3_555
C(19) H(23) 3.252 .
C(19) H(25) 3.256 .
C(19) H(38) 3.223 3_555
C(20) H(12) 3.488 3_555
C(20) H(13) 3.474 3_555
C(20) H(17) 3.308 3_656
C(20) H(18) 3.201 3_656
C(20) H(21) 2.029 .
C(20) H(21) 3.396 3_555
C(20) H(23) 2.029 .
C(20) H(24) 3.254 .
C(20) H(36) 3.545 .
C(20) H(37) 3.597 .
C(20) H(38) 3.123 3_555
C(21) H(17) 3.155 3_656
C(21) H(18) 3.379 1_554
C(21) H(18) 3.223 3_656
C(21) H(21) 3.250 .
C(21) H(22) 2.027 .
C(21) H(23) 3.056 3_655
C(21) H(24) 2.040 .
C(21) H(25) 3.265 .
C(21) H(36) 3.122 .
C(22) H(8) 3.506 1_655
C(22) H(11) 3.123 1_655
C(22) H(17) 3.043 3_656
C(22) H(18) 3.385 1_554
C(22) H(22) 3.256 .
C(22) H(23) 2.045 .
C(22) H(23) 3.395 3_655
C(22) H(25) 2.034 .
C(22) H(31) 3.453 .
C(22) H(36) 3.013 .
C(23) H(8) 3.327 1_655
C(23) H(11) 3.335 1_655
C(23) H(16) 3.237 .
C(23) H(17) 3.115 3_656
C(23) H(21) 3.256 .
C(23) H(23) 3.266 .
C(23) H(24) 2.033 .
C(23) H(31) 3.197 .
C(23) H(36) 3.341 .
C(24) H(4) 3.206 .
C(24) H(5) 3.177 .
C(24) H(25) 2.974 .
C(24) H(26) 2.699 .
C(24) H(28) 3.298 4_454
C(24) H(30) 2.648 .
C(24) H(31) 2.960 .
C(24) H(40) 2.772 .
C(25) H(25) 3.078 .
C(25) H(28) 3.020 4_454
C(25) H(30) 2.984 .
C(25) H(31) 2.700 .
C(25) H(35) 2.649 .
C(25) H(36) 2.663 .
C(25) H(40) 2.678 .
C(26) H(4) 2.732 .
C(26) H(5) 3.453 .
C(26) H(25) 3.520 .
C(26) H(26) 2.037 .
C(26) H(27) 3.277 .
C(26) H(29) 3.286 .
C(26) H(30) 2.035 .
C(26) H(31) 2.784 .
C(27) H(4) 2.964 .
C(27) H(7) 3.599 1_655
C(27) H(20) 3.121 .
C(27) H(25) 3.426 .
C(27) H(27) 2.032 .
C(27) H(28) 3.268 .
C(27) H(30) 3.245 .
C(27) H(31) 3.035 .
C(27) H(34) 3.593 1_556
C(28) H(4) 3.372 .
C(28) H(5) 3.579 4_555
C(28) H(6) 3.521 1_655
C(28) H(7) 2.957 1_655
C(28) H(26) 2.031 .
C(28) H(28) 2.042 .
C(28) H(29) 3.247 .
C(28) H(30) 3.119 4_555
C(28) H(33) 3.288 1_556
C(28) H(34) 3.118 1_556
C(29) H(4) 3.548 .
C(29) H(5) 3.217 4_555
C(29) H(26) 3.262 .
C(29) H(27) 2.030 .
C(29) H(29) 2.031 .
C(29) H(30) 3.254 .
C(29) H(30) 3.012 4_555
C(29) H(34) 3.569 1_556
C(29) H(35) 3.125 4_555
C(29) H(40) 3.589 4_555
C(30) H(3) 3.459 4_554
C(30) H(4) 3.361 .
C(30) H(6) 3.252 4_554
C(30) H(7) 3.394 4_554
C(30) H(27) 3.243 .
C(30) H(28) 2.032 .
C(30) H(30) 2.033 .
C(30) H(33) 3.090 4_455
C(30) H(35) 3.314 4_555
C(31) H(4) 2.948 .
C(31) H(5) 3.293 .
C(31) H(6) 3.023 4_554
C(31) H(7) 3.504 4_554
C(31) H(26) 3.247 .
C(31) H(27) 3.387 4_454
C(31) H(28) 3.261 .
C(31) H(28) 3.240 4_454
C(31) H(29) 2.037 .
C(31) H(31) 3.492 .
C(31) H(33) 3.097 4_455
C(32) H(6) 3.542 4_554
C(32) H(19) 3.312 1_554
C(32) H(25) 3.546 .
C(32) H(28) 3.421 4_454
C(32) H(30) 3.062 .
C(32) H(31) 2.033 .
C(32) H(32) 3.268 .
C(32) H(34) 3.274 .
C(32) H(35) 2.034 .
C(32) H(36) 2.671 .
C(33) H(1) 3.255 1_655
C(33) H(8) 3.387 1_655
C(33) H(19) 3.236 1_554
C(33) H(24) 3.409 .
C(33) H(25) 3.266 .
C(33) H(32) 2.021 .
C(33) H(33) 3.249 .
C(33) H(35) 3.245 .
C(33) H(36) 3.429 .
C(34) H(1) 3.126 1_655
C(34) H(19) 3.042 1_554
C(34) H(31) 2.021 .
C(34) H(33) 2.032 .
C(34) H(34) 3.244 .
C(34) H(39) 3.274 1_655
C(35) H(4) 3.284 4_554
C(35) H(5) 2.944 4_554
C(35) H(6) 3.479 4_554
C(35) H(19) 2.891 1_554
C(35) H(27) 3.199 1_554
C(35) H(31) 3.244 .
C(35) H(32) 2.023 .
C(35) H(34) 2.037 .
C(35) H(35) 3.258 .
C(36) H(3) 3.436 1_554
C(36) H(5) 2.885 4_554
C(36) H(6) 3.193 4_554
C(36) H(19) 2.944 1_554
C(36) H(20) 3.440 1_554
C(36) H(27) 3.426 1_554
C(36) H(32) 3.244 .
C(36) H(33) 2.039 .
C(36) H(35) 2.029 .
C(37) H(3) 3.011 1_554
C(37) H(6) 3.218 4_554
C(37) H(19) 3.154 1_554
C(37) H(28) 3.246 4_454
C(37) H(30) 3.508 .
C(37) H(31) 3.243 .
C(37) H(33) 3.261 .
C(37) H(34) 2.032 .
C(37) H(36) 2.901 .
C(38) H(28) 3.330 4_454
C(38) H(35) 2.780 .
C(38) H(36) 2.040 .
C(38) H(37) 3.278 .
C(38) H(39) 3.281 .
C(38) H(40) 2.036 .
C(39) H(2) 3.533 1_554
C(39) H(3) 3.552 1_554
C(39) H(19) 3.558 1_554
C(39) H(35) 2.998 .
C(39) H(37) 2.025 .
C(39) H(38) 3.259 .
C(39) H(40) 3.253 .
C(40) H(2) 2.838 1_554
C(40) H(21) 3.334 3_555
C(40) H(36) 2.023 .
C(40) H(38) 2.041 .
C(40) H(39) 3.251 .
C(41) H(2) 3.327 1_554
C(41) H(18) 3.198 1_454
C(41) H(21) 3.347 3_555
C(41) H(22) 2.989 3_555
C(41) H(36) 3.256 .
C(41) H(37) 2.035 .
C(41) H(39) 2.032 .
C(41) H(40) 3.263 .
C(42) H(9) 3.138 .
C(42) H(13) 3.332 .
C(42) H(18) 3.230 1_454
C(42) H(22) 3.341 3_555
C(42) H(32) 3.435 1_455
C(42) H(37) 3.250 .
C(42) H(38) 2.040 .
C(42) H(40) 2.036 .
C(43) H(9) 3.198 .
C(43) H(13) 3.448 .
C(43) H(28) 3.257 4_454
C(43) H(29) 3.346 4_454
C(43) H(32) 3.508 1_455
C(43) H(36) 3.251 .
C(43) H(38) 3.269 .
C(43) H(39) 2.037 .
H(1) Rh(1) 3.520 .
H(1) C(2) 2.154 .
H(1) C(3) 3.190 .
H(1) C(4) 3.155 .
H(1) C(5) 3.192 .
H(1) C(6) 2.149 .
H(1) C(7) 2.150 .
H(1) C(8) 2.772 .
H(1) C(33) 3.255 1_455
H(1) C(34) 3.126 1_455
H(1) H(5) 2.510 .
H(1) H(6) 2.522 .
H(1) H(7) 2.512 .
H(1) H(8) 2.642 .
H(1) H(9) 2.875 .
H(1) H(31) 2.790 1_455
H(1) H(32) 2.524 1_455
H(1) H(34) 3.437 4_455
H(1) H(40) 3.419 .
H(2) Rh(1) 2.859 .
H(2) P(1) 3.178 .
H(2) C(1) 3.218 .
H(2) C(2) 2.052 .
H(2) C(4) 2.193 .
H(2) C(5) 3.201 .
H(2) C(7) 3.087 .
H(2) C(8) 2.880 .
H(2) C(9) 2.938 .
H(2) C(10) 3.451 .
H(2) C(11) 3.026 .
H(2) C(12) 3.563 .
H(2) C(17) 3.368 .
H(2) C(39) 3.533 1_556
H(2) C(40) 2.838 1_556
H(2) C(41) 3.327 1_556
H(2) H(3) 2.481 .
H(2) H(7) 3.105 .
H(2) H(8) 3.375 .
H(2) H(9) 3.599 .
H(2) H(10) 2.380 .
H(2) H(15) 2.450 .
H(2) H(20) 2.894 .
H(2) H(37) 2.544 1_556
H(2) H(38) 3.381 1_556
H(3) Rh(1) 3.522 .
H(3) C(1) 3.153 .
H(3) C(2) 3.176 .
H(3) C(3) 2.129 .
H(3) C(5) 2.131 .
H(3) C(6) 3.196 .
H(3) C(7) 2.145 .
H(3) C(30) 3.459 4_455
H(3) C(36) 3.436 1_556
H(3) C(37) 3.011 1_556
H(3) C(39) 3.552 1_556
H(3) H(2) 2.481 .
H(3) H(4) 2.474 .
H(3) H(6) 2.512 .
H(3) H(7) 2.513 .
H(3) H(20) 2.990 .
H(3) H(29) 2.901 4_455
H(3) H(34) 3.124 1_556
H(3) H(35) 2.267 1_556
H(4) Rh(1) 2.789 .
H(4) C(1) 3.209 .
H(4) C(3) 3.201 .
H(4) C(4) 2.193 .
H(4) C(6) 2.071 .
H(4) C(7) 3.064 .
H(4) C(24) 3.206 .
H(4) C(26) 2.732 .
H(4) C(27) 2.964 .
H(4) C(28) 3.372 .
H(4) C(29) 3.548 .
H(4) C(30) 3.361 .
H(4) C(31) 2.948 .
H(4) C(35) 3.284 4_455
H(4) H(3) 2.474 .
H(4) H(5) 2.436 .
H(4) H(6) 3.066 .
H(4) H(20) 3.237 .
H(4) H(26) 3.387 .
H(4) H(30) 3.370 .
H(4) H(33) 3.000 4_455
H(4) H(34) 2.899 1_556
H(5) Rh(1) 2.805 .
H(5) C(1) 2.216 .
H(5) C(2) 3.259 .
H(5) C(4) 3.218 .
H(5) C(5) 2.076 .
H(5) C(7) 3.076 .
H(5) C(24) 3.177 .
H(5) C(26) 3.453 .
H(5) C(28) 3.579 4_454
H(5) C(29) 3.217 4_454
H(5) C(31) 3.293 .
H(5) C(35) 2.944 4_455
H(5) C(36) 2.885 4_455
H(5) H(1) 2.510 .
H(5) H(4) 2.436 .
H(5) H(6) 3.070 .
H(5) H(27) 3.399 4_454
H(5) H(28) 2.713 4_454
H(5) H(30) 2.990 .
H(5) H(33) 2.647 4_455
H(5) H(34) 2.527 4_455
H(5) H(40) 2.892 .
H(6) C(1) 2.107 .
H(6) C(2) 3.242 .
H(6) C(3) 3.234 .
H(6) C(4) 2.109 .
H(6) C(5) 2.588 .
H(6) C(6) 2.595 .
H(6) C(28) 3.521 1_455
H(6) C(30) 3.252 4_455
H(6) C(31) 3.023 4_455
H(6) C(32) 3.542 4_455
H(6) C(35) 3.479 4_455
H(6) C(36) 3.193 4_455
H(6) C(37) 3.218 4_455
H(6) H(1) 2.522 .
H(6) H(3) 2.512 .
H(6) H(4) 3.066 .
H(6) H(5) 3.070 .
H(6) H(7) 1.551 .
H(6) H(27) 3.125 1_455
H(6) H(28) 3.582 1_455
H(6) H(29) 2.988 4_455
H(6) H(30) 2.546 4_455
H(6) H(34) 3.508 4_455
H(6) H(35) 3.544 4_455
H(7) C(1) 2.107 .
H(7) C(2) 2.603 .
H(7) C(3) 2.610 .
H(7) C(4) 2.107 .
H(7) C(5) 3.226 .
H(7) C(6) 3.240 .
H(7) C(8) 3.548 .
H(7) C(27) 3.599 1_455
H(7) C(28) 2.957 1_455
H(7) C(30) 3.394 4_455
H(7) C(31) 3.504 4_455
H(7) H(1) 2.512 .
H(7) H(2) 3.105 .
H(7) H(3) 2.513 .
H(7) H(6) 1.551 .
H(7) H(8) 3.314 .
H(7) H(26) 3.580 1_455
H(7) H(27) 2.387 1_455
H(7) H(29) 2.750 4_455
H(7) H(30) 2.965 4_455
H(8) C(1) 2.749 .
H(8) C(2) 2.005 .
H(8) C(3) 3.111 .
H(8) C(7) 3.548 .
H(8) C(9) 2.031 .
H(8) C(10) 3.358 .
H(8) C(22) 3.506 1_455
H(8) C(23) 3.327 1_455
H(8) C(33) 3.387 1_455
H(8) H(1) 2.642 .
H(8) H(2) 3.375 .
H(8) H(7) 3.314 .
H(8) H(9) 1.551 .
H(8) H(10) 2.395 .
H(8) H(11) 2.201 .
H(8) H(13) 3.415 .
H(8) H(24) 3.004 1_455
H(8) H(25) 2.639 1_455
H(8) H(26) 3.304 1_455
H(8) H(31) 2.535 1_455
H(8) H(32) 3.542 1_455
H(9) Rh(1) 3.216 .
H(9) C(1) 2.902 .
H(9) C(2) 2.003 .
H(9) C(3) 3.224 .
H(9) C(9) 2.010 .
H(9) C(10) 2.650 .
H(9) C(42) 3.138 .
H(9) C(43) 3.198 .
H(9) H(1) 2.875 .
H(9) H(2) 3.599 .
H(9) H(8) 1.551 .
H(9) H(10) 2.743 .
H(9) H(11) 2.387 .
H(9) H(12) 3.339 .
H(9) H(13) 2.304 .
H(9) H(24) 2.899 1_455
H(9) H(31) 3.053 1_455
H(9) H(32) 3.046 1_455
H(9) H(39) 2.668 .
H(9) H(40) 2.788 .
H(10) C(2) 2.673 .
H(10) C(3) 2.823 .
H(10) C(8) 2.020 .
H(10) C(10) 2.021 .
H(10) C(11) 2.584 .
H(10) H(2) 2.380 .
H(10) H(8) 2.395 .
H(10) H(9) 2.743 .
H(10) H(11) 1.551 .
H(10) H(12) 2.492 .
H(10) H(13) 2.716 .
H(10) H(14) 3.310 .
H(10) H(14) 3.160 3_556
H(10) H(15) 2.215 .
H(10) H(16) 3.210 3_556
H(10) H(37) 3.464 1_556
H(10) H(38) 3.393 1_556
H(11) C(2) 3.357 .
H(11) C(8) 2.037 .
H(11) C(10) 2.036 .
H(11) C(11) 3.321 .
H(11) C(13) 3.282 3_556
H(11) C(14) 3.168 3_556
H(11) C(22) 3.123 1_455
H(11) C(23) 3.335 1_455
H(11) H(8) 2.201 .
H(11) H(9) 2.387 .
H(11) H(10) 1.551 .
H(11) H(12) 2.156 .
H(11) H(13) 2.492 .
H(11) H(15) 3.325 .
H(11) H(16) 3.027 3_556
H(11) H(17) 2.813 3_556
H(11) H(23) 3.586 3_555
H(11) H(24) 2.769 1_455
H(11) H(25) 3.158 1_455
H(12) P(1) 3.597 .
H(12) C(8) 3.318 .
H(12) C(9) 2.037 .
H(12) C(11) 2.043 .
H(12) C(11) 3.568 3_556
H(12) C(13) 3.478 3_556
H(12) C(20) 3.488 3_555
H(12) H(9) 3.339 .
H(12) H(10) 2.492 .
H(12) H(11) 2.156 .
H(12) H(13) 1.551 .
H(12) H(14) 2.157 .
H(12) H(14) 3.249 3_556
H(12) H(15) 2.507 .
H(12) H(15) 3.001 3_556
H(12) H(16) 3.557 3_556
H(12) H(21) 2.782 .
H(12) H(22) 2.893 3_555
H(12) H(23) 3.154 3_555
H(12) H(37) 3.017 3_555
H(13) Rh(1) 3.474 .
H(13) P(1) 2.789 .
H(13) C(2) 3.340 .
H(13) C(8) 2.587 .
H(13) C(9) 2.021 .
H(13) C(11) 2.033 .
H(13) C(18) 3.309 .
H(13) C(19) 3.108 .
H(13) C(20) 3.474 3_555
H(13) C(42) 3.332 .
H(13) C(43) 3.448 .
H(13) H(8) 3.415 .
H(13) H(9) 2.304 .
H(13) H(10) 2.716 .
H(13) H(11) 2.492 .
H(13) H(12) 1.551 .
H(13) H(14) 2.514 .
H(13) H(15) 2.720 .
H(13) H(21) 2.483 .
H(13) H(22) 2.600 3_555
H(13) H(39) 3.346 .
H(13) H(40) 3.541 .
H(14) P(1) 2.318 .
H(14) C(9) 3.313 .
H(14) C(10) 2.045 .
H(14) C(10) 3.492 3_556
H(14) C(11) 3.108 3_556
H(14) C(12) 2.975 .
H(14) C(13) 3.091 .
H(14) C(18) 2.797 .
H(14) C(19) 2.775 .
H(14) H(10) 3.310 .
H(14) H(10) 3.160 3_556
H(14) H(12) 2.157 .
H(14) H(12) 3.249 3_556
H(14) H(13) 2.514 .
H(14) H(14) 2.979 3_556
H(14) H(15) 1.551 .
H(14) H(15) 2.559 3_556
H(14) H(16) 2.727 .
H(14) H(21) 2.263 .
H(14) H(37) 3.214 3_555
H(15) P(1) 2.317 .
H(15) C(2) 3.567 .
H(15) C(3) 3.090 .
H(15) C(8) 3.531 .
H(15) C(9) 2.580 .
H(15) C(10) 2.029 .
H(15) C(10) 3.513 3_556
H(15) C(11) 3.121 3_556
H(15) C(12) 2.795 .
H(15) C(13) 3.374 .
H(15) C(17) 3.506 .
H(15) H(2) 2.450 .
H(15) H(10) 2.215 .
H(15) H(11) 3.325 .
H(15) H(12) 2.507 .
H(15) H(12) 3.001 3_556
H(15) H(13) 2.720 .
H(15) H(14) 1.551 .
H(15) H(14) 2.559 3_556
H(15) H(15) 3.006 3_556
H(15) H(16) 3.444 .
H(15) H(21) 3.575 .
H(15) H(37) 2.866 1_556
H(16) P(1) 2.916 .
H(16) C(9) 3.509 3_556
H(16) C(11) 3.204 .
H(16) C(12) 2.039 .
H(16) C(13) 3.416 3_656
H(16) C(14) 2.031 .
H(16) C(14) 3.093 3_656
H(16) C(15) 3.250 .
H(16) C(17) 3.254 .
H(16) C(18) 2.787 .
H(16) C(19) 3.377 .
H(16) C(23) 3.237 .
H(16) H(10) 3.210 3_556
H(16) H(11) 3.027 3_556
H(16) H(12) 3.557 3_556
H(16) H(14) 2.727 .
H(16) H(15) 3.444 .
H(16) H(16) 3.098 3_656
H(16) H(17) 2.332 .
H(16) H(17) 2.465 3_656
H(16) H(25) 3.391 .
H(17) C(12) 3.275 .
H(17) C(13) 2.033 .
H(17) C(13) 3.217 3_656
H(17) C(15) 2.030 .
H(17) C(16) 3.253 .
H(17) C(18) 3.299 3_656
H(17) C(19) 3.372 3_656
H(17) C(20) 3.308 3_656
H(17) C(21) 3.155 3_656
H(17) C(22) 3.043 3_656
H(17) C(23) 3.115 3_656
H(17) H(11) 2.813 3_556
H(17) H(16) 2.332 .
H(17) H(16) 2.465 3_656
H(17) H(18) 2.330 .
H(17) H(23) 3.401 1_556
H(17) H(24) 3.469 3_656
H(17) H(25) 3.575 3_656
H(17) H(38) 3.417 1_656
H(18) C(13) 3.251 .
H(18) C(14) 2.030 .
H(18) C(16) 2.030 .
H(18) C(17) 3.260 .
H(18) C(20) 3.201 3_656
H(18) C(21) 3.379 1_556
H(18) C(21) 3.223 3_656
H(18) C(22) 3.385 1_556
H(18) C(41) 3.198 1_656
H(18) C(42) 3.230 1_656
H(18) H(17) 2.330 .
H(18) H(19) 2.331 .
H(18) H(22) 3.165 3_656
H(18) H(23) 2.782 1_556
H(18) H(23) 3.213 3_656
H(18) H(24) 2.792 1_556
H(18) H(38) 2.581 1_656
H(18) H(39) 2.635 1_656
H(19) C(12) 3.275 .
H(19) C(14) 3.253 .
H(19) C(15) 2.032 .
H(19) C(17) 2.042 .
H(19) C(32) 3.312 1_556
H(19) C(33) 3.236 1_556
H(19) C(34) 3.042 1_556
H(19) C(35) 2.891 1_556
H(19) C(36) 2.944 1_556
H(19) C(37) 3.154 1_556
H(19) C(39) 3.558 1_556
H(19) H(18) 2.331 .
H(19) H(20) 2.344 .
H(19) H(24) 3.328 1_556
H(19) H(32) 3.547 1_556
H(19) H(33) 3.315 1_556
H(19) H(34) 3.399 1_556
H(19) H(36) 2.643 1_556
H(19) H(39) 3.223 1_656
H(20) Rh(1) 3.019 .
H(20) P(1) 2.881 .
H(20) C(3) 2.965 .
H(20) C(4) 3.129 .
H(20) C(5) 3.168 .
H(20) C(12) 2.033 .
H(20) C(13) 3.255 .
H(20) C(15) 3.258 .
H(20) C(16) 2.040 .
H(20) C(27) 3.121 .
H(20) C(36) 3.440 1_556
H(20) H(2) 2.894 .
H(20) H(3) 2.990 .
H(20) H(4) 3.237 .
H(20) H(19) 2.344 .
H(20) H(26) 2.547 .
H(20) H(34) 3.294 1_556
H(20) H(36) 3.246 1_556
H(21) P(1) 2.944 .
H(21) C(10) 2.798 .
H(21) C(11) 2.647 .
H(21) C(18) 2.038 .
H(21) C(20) 2.029 .
H(21) C(20) 3.396 3_555
H(21) C(21) 3.250 .
H(21) C(23) 3.256 .
H(21) C(40) 3.334 3_555
H(21) C(41) 3.347 3_555
H(21) H(12) 2.782 .
H(21) H(13) 2.483 .
H(21) H(14) 2.263 .
H(21) H(15) 3.575 .
H(21) H(21) 3.594 3_555
H(21) H(22) 2.328 .
H(21) H(22) 2.736 3_555
H(21) H(37) 2.963 3_555
H(21) H(38) 3.017 3_555
H(22) C(10) 3.178 3_555
H(22) C(18) 3.275 .
H(22) C(19) 2.031 .
H(22) C(19) 3.396 3_555
H(22) C(21) 2.027 .
H(22) C(22) 3.256 .
H(22) C(41) 2.989 3_555
H(22) C(42) 3.341 3_555
H(22) H(12) 2.893 3_555
H(22) H(13) 2.600 3_555
H(22) H(18) 3.165 3_656
H(22) H(21) 2.328 .
H(22) H(21) 2.736 3_555
H(22) H(22) 3.592 3_555
H(22) H(23) 2.327 .
H(22) H(37) 3.584 .
H(22) H(38) 2.835 3_555
H(22) H(39) 3.420 3_555
H(23) C(14) 3.327 1_554
H(23) C(15) 2.965 1_554
H(23) C(19) 3.252 .
H(23) C(20) 2.029 .
H(23) C(21) 3.056 3_655
H(23) C(22) 2.045 .
H(23) C(22) 3.395 3_655
H(23) C(23) 3.266 .
H(23) H(11) 3.586 3_555
H(23) H(12) 3.154 3_555
H(23) H(17) 3.401 1_554
H(23) H(18) 2.782 1_554
H(23) H(18) 3.213 3_656
H(23) H(22) 2.327 .
H(23) H(23) 2.550 3_655
H(23) H(24) 2.346 .
H(23) H(24) 3.179 3_655
H(23) H(36) 3.435 .
H(24) C(8) 3.253 1_655
H(24) C(9) 3.385 1_655
H(24) C(15) 3.375 1_554
H(24) C(18) 3.272 .
H(24) C(20) 3.254 .
H(24) C(21) 2.040 .
H(24) C(23) 2.033 .
H(24) C(33) 3.409 .
H(24) H(8) 3.004 1_655
H(24) H(9) 2.899 1_655
H(24) H(11) 2.769 1_655
H(24) H(17) 3.469 3_656
H(24) H(18) 2.792 1_554
H(24) H(19) 3.328 1_554
H(24) H(23) 2.346 .
H(24) H(23) 3.179 3_655
H(24) H(25) 2.335 .
H(24) H(31) 3.083 .
H(24) H(36) 3.276 .
H(24) H(39) 3.502 1_655
H(25) P(1) 2.844 .
H(25) C(8) 3.438 1_655
H(25) C(12) 3.035 .
H(25) C(13) 3.408 .
H(25) C(18) 2.036 .
H(25) C(19) 3.256 .
H(25) C(21) 3.265 .
H(25) C(22) 2.034 .
H(25) C(24) 2.974 .
H(25) C(25) 3.078 .
H(25) C(26) 3.520 .
H(25) C(27) 3.426 .
H(25) C(32) 3.546 .
H(25) C(33) 3.266 .
H(25) H(8) 2.639 1_655
H(25) H(11) 3.158 1_655
H(25) H(16) 3.391 .
H(25) H(17) 3.575 3_656
H(25) H(24) 2.335 .
H(25) H(26) 2.822 .
H(25) H(31) 2.576 .
H(26) Rh(1) 3.468 .
H(26) C(12) 3.155 .
H(26) C(16) 3.445 .
H(26) C(17) 2.746 .
H(26) C(24) 2.699 .
H(26) C(26) 2.037 .
H(26) C(28) 2.031 .
H(26) C(29) 3.262 .
H(26) C(31) 3.247 .
H(26) H(4) 3.387 .
H(26) H(7) 3.580 1_655
H(26) H(8) 3.304 1_655
H(26) H(20) 2.547 .
H(26) H(25) 2.822 .
H(26) H(27) 2.327 .
H(26) H(31) 3.116 .
H(27) C(7) 3.117 1_655
H(27) C(26) 3.277 .
H(27) C(27) 2.032 .
H(27) C(29) 2.030 .
H(27) C(30) 3.243 .
H(27) C(31) 3.387 4_555
H(27) C(35) 3.199 1_556
H(27) C(36) 3.426 1_556
H(27) H(5) 3.399 4_555
H(27) H(6) 3.125 1_655
H(27) H(7) 2.387 1_655
H(27) H(26) 2.327 .
H(27) H(28) 2.339 .
H(27) H(29) 3.423 4_555
H(27) H(30) 2.577 4_555
H(27) H(33) 2.540 1_556
H(27) H(34) 2.998 1_556
H(28) C(6) 3.485 4_555
H(28) C(24) 3.298 4_555
H(28) C(25) 3.020 4_555
H(28) C(27) 3.268 .
H(28) C(28) 2.042 .
H(28) C(30) 2.032 .
H(28) C(31) 3.261 .
H(28) C(31) 3.240 4_555
H(28) C(32) 3.421 4_555
H(28) C(37) 3.246 4_555
H(28) C(38) 3.330 4_555
H(28) C(43) 3.257 4_555
H(28) H(5) 2.713 4_555
H(28) H(6) 3.582 1_655
H(28) H(27) 2.339 .
H(28) H(29) 2.335 .
H(28) H(30) 2.376 4_555
H(28) H(35) 2.732 4_555
H(28) H(40) 2.910 4_555
H(29) C(4) 3.398 4_554
H(29) C(7) 3.110 4_554
H(29) C(26) 3.286 .
H(29) C(28) 3.247 .
H(29) C(29) 2.031 .
H(29) C(31) 2.037 .
H(29) C(43) 3.346 4_555
H(29) H(3) 2.901 4_554
H(29) H(6) 2.988 4_554
H(29) H(7) 2.750 4_554
H(29) H(27) 3.423 4_454
H(29) H(28) 2.335 .
H(29) H(30) 2.329 .
H(29) H(33) 2.894 4_455
H(29) H(35) 3.071 4_555
H(29) H(40) 3.392 4_555
H(30) C(6) 3.569 .
H(30) C(7) 3.176 4_554
H(30) C(24) 2.648 .
H(30) C(25) 2.984 .
H(30) C(26) 2.035 .
H(30) C(27) 3.245 .
H(30) C(28) 3.119 4_454
H(30) C(29) 3.254 .
H(30) C(29) 3.012 4_454
H(30) C(30) 2.033 .
H(30) C(32) 3.062 .
H(30) C(37) 3.508 .
H(30) H(4) 3.370 .
H(30) H(5) 2.990 .
H(30) H(6) 2.546 4_554
H(30) H(7) 2.965 4_554
H(30) H(27) 2.577 4_454
H(30) H(28) 2.376 4_454
H(30) H(29) 2.329 .
H(30) H(33) 2.906 4_455
H(31) C(1) 3.585 1_655
H(31) C(8) 3.195 1_655
H(31) C(22) 3.453 .
H(31) C(23) 3.197 .
H(31) C(24) 2.960 .
H(31) C(25) 2.700 .
H(31) C(26) 2.784 .
H(31) C(27) 3.035 .
H(31) C(31) 3.492 .
H(31) C(32) 2.033 .
H(31) C(34) 2.021 .
H(31) C(35) 3.244 .
H(31) C(37) 3.243 .
H(31) H(1) 2.790 1_655
H(31) H(8) 2.535 1_655
H(31) H(9) 3.053 1_655
H(31) H(24) 3.083 .
H(31) H(25) 2.576 .
H(31) H(26) 3.116 .
H(31) H(32) 2.316 .
H(32) C(1) 3.257 1_655
H(32) C(32) 3.268 .
H(32) C(33) 2.021 .
H(32) C(35) 2.023 .
H(32) C(36) 3.244 .
H(32) C(42) 3.435 1_655
H(32) C(43) 3.508 1_655
H(32) H(1) 2.524 1_655
H(32) H(8) 3.542 1_655
H(32) H(9) 3.046 1_655
H(32) H(19) 3.547 1_554
H(32) H(31) 2.316 .
H(32) H(33) 2.330 .
H(32) H(39) 2.818 1_655
H(32) H(40) 2.963 1_655
H(33) C(5) 3.433 4_554
H(33) C(6) 3.261 4_554
H(33) C(28) 3.288 1_554
H(33) C(30) 3.090 4_554
H(33) C(31) 3.097 4_554
H(33) C(33) 3.249 .
H(33) C(34) 2.032 .
H(33) C(36) 2.039 .
H(33) C(37) 3.261 .
H(33) H(4) 3.000 4_554
H(33) H(5) 2.647 4_554
H(33) H(19) 3.315 1_554
H(33) H(27) 2.540 1_554
H(33) H(29) 2.894 4_554
H(33) H(30) 2.906 4_554
H(33) H(32) 2.330 .
H(33) H(34) 2.342 .
H(34) C(5) 3.546 1_554
H(34) C(6) 3.200 4_554
H(34) C(27) 3.593 1_554
H(34) C(28) 3.118 1_554
H(34) C(29) 3.569 1_554
H(34) C(32) 3.274 .
H(34) C(34) 3.244 .
H(34) C(35) 2.037 .
H(34) C(37) 2.032 .
H(34) H(1) 3.437 4_554
H(34) H(3) 3.124 1_554
H(34) H(4) 2.899 1_554
H(34) H(5) 2.527 4_554
H(34) H(6) 3.508 4_554
H(34) H(19) 3.399 1_554
H(34) H(20) 3.294 1_554
H(34) H(27) 2.998 1_554
H(34) H(33) 2.342 .
H(34) H(35) 2.327 .
H(35) C(4) 3.207 1_554
H(35) C(25) 2.649 .
H(35) C(29) 3.125 4_454
H(35) C(30) 3.314 4_454
H(35) C(32) 2.034 .
H(35) C(33) 3.245 .
H(35) C(35) 3.258 .
H(35) C(36) 2.029 .
H(35) C(38) 2.780 .
H(35) C(39) 2.998 .
H(35) H(3) 2.267 1_554
H(35) H(6) 3.544 4_554
H(35) H(28) 2.732 4_454
H(35) H(29) 3.071 4_454
H(35) H(34) 2.327 .
H(35) H(36) 2.967 .
H(36) C(16) 2.902 1_554
H(36) C(17) 3.250 1_554
H(36) C(20) 3.545 .
H(36) C(21) 3.122 .
H(36) C(22) 3.013 .
H(36) C(23) 3.341 .
H(36) C(25) 2.663 .
H(36) C(32) 2.671 .
H(36) C(33) 3.429 .
H(36) C(37) 2.901 .
H(36) C(38) 2.040 .
H(36) C(40) 2.023 .
H(36) C(41) 3.256 .
H(36) C(43) 3.251 .
H(36) H(19) 2.643 1_554
H(36) H(20) 3.246 1_554
H(36) H(23) 3.435 .
H(36) H(24) 3.276 .
H(36) H(35) 2.967 .
H(36) H(37) 2.318 .
H(37) C(3) 3.459 1_554
H(37) C(20) 3.597 .
H(37) C(38) 3.278 .
H(37) C(39) 2.025 .
H(37) C(41) 2.035 .
H(37) C(42) 3.250 .
H(37) H(2) 2.544 1_554
H(37) H(10) 3.464 1_554
H(37) H(12) 3.017 3_555
H(37) H(14) 3.214 3_555
H(37) H(15) 2.866 1_554
H(37) H(21) 2.963 3_555
H(37) H(22) 3.584 .
H(37) H(36) 2.318 .
H(37) H(38) 2.340 .
H(38) C(14) 3.482 1_454
H(38) C(15) 3.026 1_454
H(38) C(19) 3.223 3_555
H(38) C(20) 3.123 3_555
H(38) C(39) 3.259 .
H(38) C(40) 2.041 .
H(38) C(42) 2.040 .
H(38) C(43) 3.269 .
H(38) H(2) 3.381 1_554
H(38) H(10) 3.393 1_554
H(38) H(17) 3.417 1_454
H(38) H(18) 2.581 1_454
H(38) H(21) 3.017 3_555
H(38) H(22) 2.835 3_555
H(38) H(37) 2.340 .
H(38) H(39) 2.341 .
H(39) C(15) 3.308 1_454
H(39) C(34) 3.274 1_455
H(39) C(38) 3.281 .
H(39) C(40) 3.251 .
H(39) C(41) 2.032 .
H(39) C(43) 2.037 .
H(39) H(9) 2.668 .
H(39) H(13) 3.346 .
H(39) H(18) 2.635 1_454
H(39) H(19) 3.223 1_454
H(39) H(22) 3.420 3_555
H(39) H(24) 3.502 1_455
H(39) H(32) 2.818 1_455
H(39) H(38) 2.341 .
H(39) H(40) 2.334 .
H(40) Rh(1) 2.451 .
H(40) C(1) 3.331 .
H(40) C(2) 3.216 .
H(40) C(6) 2.877 .
H(40) C(8) 3.455 .
H(40) C(24) 2.772 .
H(40) C(25) 2.678 .
H(40) C(29) 3.589 4_454
H(40) C(38) 2.036 .
H(40) C(39) 3.253 .
H(40) C(41) 3.263 .
H(40) C(42) 2.036 .
H(40) H(1) 3.419 .
H(40) H(5) 2.892 .
H(40) H(9) 2.788 .
H(40) H(13) 3.541 .
H(40) H(28) 2.910 4_454
H(40) H(29) 3.392 4_454
H(40) H(32) 2.963 1_455
H(40) H(39) 2.334 .

loop_
_geom_torsion_atom_site_label_1
_geom_torsion_atom_site_label_2
_geom_torsion_atom_site_label_3
_geom_torsion_atom_site_label_4
_geom_torsion
P(1) Rh(1) C(2) C(1) 176.58(8)
P(1) Rh(1) C(2) C(3) 70.99(11)
P(1) Rh(1) C(2) C(8) -55.30(13)
C(2) Rh(1) P(1) C(11) 8.40(7)
C(2) Rh(1) P(1) C(12) -105.06(8)
C(2) Rh(1) P(1) C(18) 132.58(7)
P(1) Rh(1) C(3) C(2) -114.00(10)
P(1) Rh(1) C(3) C(4) 139.99(9)
C(3) Rh(1) P(1) C(11) 42.16(7)
C(3) Rh(1) P(1) C(12) -71.29(8)
C(3) Rh(1) P(1) C(18) 166.34(7)
P(1) Rh(1) C(5) C(4) -61.04(12)
P(1) Rh(1) C(5) C(6) -166.44(8)
C(5) Rh(1) P(1) C(11) 96.63(9)
C(5) Rh(1) P(1) C(12) -16.82(10)
C(5) Rh(1) P(1) C(18) -139.18(9)
P(1) Rh(1) C(6) C(1) -40.7(2)
P(1) Rh(1) C(6) C(5) 63.2(2)
C(6) Rh(1) P(1) C(11) 43.8(2)
C(6) Rh(1) P(1) C(12) -69.6(2)
C(6) Rh(1) P(1) C(18) 168.0(2)
P(1) Rh(1) C(24) C(25) 79.32(14)
P(1) Rh(1) C(24) C(26) -110.93(10)
C(24) Rh(1) P(1) C(11) -159.42(7)
C(24) Rh(1) P(1) C(12) 87.13(7)
C(24) Rh(1) P(1) C(18) -35.23(7)
C(2) Rh(1) C(3) C(4) -106.01(15)
C(3) Rh(1) C(2) C(1) 105.59(15)
C(3) Rh(1) C(2) C(8) -126.30(18)
C(2) Rh(1) C(5) C(4) 38.09(9)
C(2) Rh(1) C(5) C(6) -67.31(11)
C(5) Rh(1) C(2) C(1) 40.86(9)
C(5) Rh(1) C(2) C(3) -64.72(11)
C(5) Rh(1) C(2) C(8) 168.98(14)
C(2) Rh(1) C(6) C(1) -3.12(9)
C(2) Rh(1) C(6) C(5) 100.75(12)
C(6) Rh(1) C(2) C(1) 3.08(9)
C(6) Rh(1) C(2) C(3) -102.50(12)
C(6) Rh(1) C(2) C(8) 131.20(15)
C(2) Rh(1) C(24) C(25) -69.3(2)
C(2) Rh(1) C(24) C(26) 100.44(17)
C(24) Rh(1) C(2) C(1) -35.9(2)
C(24) Rh(1) C(2) C(3) -141.49(16)
C(24) Rh(1) C(2) C(8) 92.21(19)
C(3) Rh(1) C(5) C(4) 2.35(9)
C(3) Rh(1) C(5) C(6) -103.04(12)
C(5) Rh(1) C(3) C(2) 103.65(11)
C(5) Rh(1) C(3) C(4) -2.35(9)
C(3) Rh(1) C(6) C(1) -38.99(10)
C(3) Rh(1) C(6) C(5) 64.88(11)
C(6) Rh(1) C(3) C(2) 66.30(10)
C(6) Rh(1) C(3) C(4) -39.71(9)
C(3) Rh(1) C(24) C(25) -175.50(15)
C(3) Rh(1) C(24) C(26) -5.7(2)
C(24) Rh(1) C(3) C(2) 140.20(15)
C(24) Rh(1) C(3) C(4) 34.2(2)
C(5) Rh(1) C(6) C(1) -103.87(15)
C(6) Rh(1) C(5) C(4) 105.40(14)
C(5) Rh(1) C(24) C(25) -142.49(14)
C(5) Rh(1) C(24) C(26) 27.27(11)
C(24) Rh(1) C(5) C(4) -164.46(9)
C(24) Rh(1) C(5) C(6) 90.14(11)
C(6) Rh(1) C(24) C(25) -104.76(14)
C(6) Rh(1) C(24) C(26) 65.00(11)
C(24) Rh(1) C(6) C(1) 162.56(10)
C(24) Rh(1) C(6) C(5) -93.57(11)
Rh(1) P(1) C(11) C(10) 46.37(15)
Rh(1) P(1) C(12) C(13) -171.88(13)
Rh(1) P(1) C(12) C(17) 11.74(17)
Rh(1) P(1) C(18) C(19) -108.78(13)
Rh(1) P(1) C(18) C(23) 67.49(13)
C(11) P(1) C(12) C(13) 65.75(17)
C(11) P(1) C(12) C(17) -110.63(15)
C(12) P(1) C(11) C(10) 168.49(14)
C(11) P(1) C(18) C(19) 20.71(15)
C(11) P(1) C(18) C(23) -163.02(12)
C(18) P(1) C(11) C(10) -86.86(14)
C(12) P(1) C(18) C(19) 123.13(14)
C(12) P(1) C(18) C(23) -60.60(14)
C(18) P(1) C(12) C(13) -39.70(17)
C(18) P(1) C(12) C(17) 143.92(15)
C(2) C(1) C(6) Rh(1) 4.21(13)
C(2) C(1) C(6) C(5) -67.73(16)
C(6) C(1) C(2) Rh(1) -4.08(12)
C(6) C(1) C(2) C(3) 68.04(18)
C(6) C(1) C(2) C(8) -131.61(18)
C(2) C(1) C(7) C(4) 51.83(16)
C(7) C(1) C(2) Rh(1) -107.21(12)
C(7) C(1) C(2) C(3) -35.09(19)
C(7) C(1) C(2) C(8) 125.27(19)
C(6) C(1) C(7) C(4) -53.15(16)
C(7) C(1) C(6) Rh(1) 107.07(12)
C(7) C(1) C(6) C(5) 35.12(17)
Rh(1) C(2) C(3) C(4) 89.94(14)
Rh(1) C(2) C(8) C(9) 76.2(2)
C(1) C(2) C(3) Rh(1) -88.84(13)
C(1) C(2) C(3) C(4) 1.1(2)
C(1) C(2) C(8) C(9) -169.05(18)
C(3) C(2) C(8) C(9) -14.0(3)
C(8) C(2) C(3) Rh(1) 113.5(2)
C(8) C(2) C(3) C(4) -156.6(2)
Rh(1) C(3) C(4) C(5) 3.10(12)
Rh(1) C(3) C(4) C(7) 106.34(13)
C(2) C(3) C(4) C(5) -69.85(18)
C(2) C(3) C(4) C(7) 33.4(2)
C(3) C(4) C(5) Rh(1) -3.20(12)
C(3) C(4) C(5) C(6) 69.63(16)
C(3) C(4) C(7) C(1) -51.90(17)
C(5) C(4) C(7) C(1) 52.79(15)
C(7) C(4) C(5) Rh(1) -107.21(12)
C(7) C(4) C(5) C(6) -34.38(18)
Rh(1) C(5) C(6) C(1) 91.77(12)
C(4) C(5) C(6) Rh(1) -92.20(12)
C(4) C(5) C(6) C(1) -0.43(18)
C(2) C(8) C(9) C(10) -76.9(2)
C(8) C(9) C(10) C(11) 92.4(2)
C(9) C(10) C(11) P(1) -95.13(18)
P(1) C(12) C(13) C(14) -176.85(15)
P(1) C(12) C(17) C(16) 177.12(14)
C(13) C(12) C(17) C(16) 0.6(2)
C(17) C(12) C(13) C(14) -0.4(2)
C(12) C(13) C(14) C(15) -0.2(2)
C(13) C(14) C(15) C(16) 0.5(2)
C(14) C(15) C(16) C(17) -0.3(2)
C(15) C(16) C(17) C(12) -0.3(2)
P(1) C(18) C(19) C(20) 175.54(12)
P(1) C(18) C(23) C(22) -175.70(12)
C(19) C(18) C(23) C(22) 0.8(2)
C(23) C(18) C(19) C(20) -0.7(2)
C(18) C(19) C(20) C(21) -0.1(2)
C(19) C(20) C(21) C(22) 0.9(2)
C(20) C(21) C(22) C(23) -0.9(2)
C(21) C(22) C(23) C(18) 0.1(2)
Rh(1) C(24) C(25) C(32) 179.31(11)
Rh(1) C(24) C(25) C(38) -0.6(2)
Rh(1) C(24) C(26) C(27) 67.23(19)
Rh(1) C(24) C(26) C(31) -105.80(16)
C(25) C(24) C(26) C(27) -122.49(18)
C(25) C(24) C(26) C(31) 64.5(2)
C(26) C(24) C(25) C(32) 10.1(2)
C(26) C(24) C(25) C(38) -169.77(14)
C(24) C(25) C(32) C(33) 48.0(2)
C(24) C(25) C(32) C(37) -133.44(17)
C(24) C(25) C(38) C(39) -144.62(16)
C(24) C(25) C(38) C(43) 37.2(2)
C(32) C(25) C(38) C(39) 35.5(2)
C(32) C(25) C(38) C(43) -142.63(16)
C(38) C(25) C(32) C(33) -132.13(16)
C(38) C(25) C(32) C(37) 46.4(2)
C(24) C(26) C(27) C(28) -172.83(17)
C(24) C(26) C(31) C(30) 172.77(17)
C(27) C(26) C(31) C(30) -0.6(2)
C(31) C(26) C(27) C(28) 0.4(2)
C(26) C(27) C(28) C(29) 0.8(2)
C(27) C(28) C(29) C(30) -1.8(2)
C(28) C(29) C(30) C(31) 1.5(3)
C(29) C(30) C(31) C(26) -0.3(3)
C(25) C(32) C(33) C(34) 178.82(15)
C(25) C(32) C(37) C(36) -178.37(15)
C(33) C(32) C(37) C(36) 0.3(2)
C(37) C(32) C(33) C(34) 0.2(2)
C(32) C(33) C(34) C(35) -0.5(2)
C(33) C(34) C(35) C(36) 0.3(2)
C(34) C(35) C(36) C(37) 0.2(2)
C(35) C(36) C(37) C(32) -0.5(2)
C(25) C(38) C(39) C(40) -179.22(15)
C(25) C(38) C(43) C(42) 178.30(16)
C(39) C(38) C(43) C(42) 0.1(2)
C(43) C(38) C(39) C(40) -1.0(2)
C(38) C(39) C(40) C(41) 1.9(2)
C(39) C(40) C(41) C(42) -1.8(2)
C(40) C(41) C(42) C(43) 0.9(2)
C(41) C(42) C(43) C(38) -0.1(2)
